data_7111043
loop_
_publ_author_name
'Gudat, Dietrich'
'H\"ap, Stefan'
'Szarvas, Laszlo'
'Nieger, Martin'

_publ_section_title
;
 Ambident \s- and \p-donor ability of a neutral 10\p-aromatic
 phosphoniobenzophospholide
;
_journal_issue 17
_journal_name_full 'Chemical Communications'
_journal_page_first 1637
_journal_paper_doi 10.1039/b005130f
_journal_year 2000
_chemical_formula_sum 'C29 H20 Cr O3 P2'
_chemical_formula_weight 530.39
_chemical_name_systematic
; 
 Tricarbonyl-(1-triphenylphosphonio-benzo-[c]-phospholide)chromium(0) 
;
_space_group_IT_number 14
_symmetry_cell_setting monoclinic
_symmetry_space_group_name_Hall '-P 2yn'
_symmetry_space_group_name_H-M 'P 1 21/n 1'
_atom_sites_solution_hydrogens geom
_atom_sites_solution_primary direct
_atom_sites_solution_secondary difmap
_audit_creation_method SHELXL-97
_cell_angle_alpha 90.00
_cell_angle_beta 97.658(4)
_cell_angle_gamma 90.00
_cell_formula_units_Z 4
_cell_length_a 8.5429(4)
_cell_length_b 13.2026(9)
_cell_length_c 21.3056(14)
_cell_measurement_reflns_used 24927
_cell_measurement_temperature 123(2)
_cell_measurement_theta_max 28.3
_cell_measurement_theta_min 2.5
_cell_volume 2381.6(3)
_computing_cell_refinement DENZO-SMN
_computing_data_collection Collect
_computing_data_reduction DENZO-SMN
_computing_molecular_graphics XP
_computing_publication_material 'SHELXL-97 (Sheldrick, 1997)'
_computing_structure_refinement 'SHELXL-97 (Sheldrick, 1997)'
_computing_structure_solution 'SHELXS-97 (Sheldrick, 1990)'
_diffrn_ambient_temperature 123(2)
_diffrn_measured_fraction_theta_full 0.992
_diffrn_measured_fraction_theta_max 0.992
_diffrn_measurement_device_type 'Nonius KappaCCD'
_diffrn_measurement_method 'rotation in phi and omega, 1 deg.'
_diffrn_radiation_monochromator graphite
_diffrn_radiation_source 'fine-focus sealed tube'
_diffrn_radiation_type MoK\a
_diffrn_radiation_wavelength 0.71073
_diffrn_reflns_av_R_equivalents 0.0561
_diffrn_reflns_av_sigmaI/netI 0.0550
_diffrn_reflns_limit_h_max 10
_diffrn_reflns_limit_h_min -10
_diffrn_reflns_limit_k_max 15
_diffrn_reflns_limit_k_min -15
_diffrn_reflns_limit_l_max 25
_diffrn_reflns_limit_l_min -25
_diffrn_reflns_number 21481
_diffrn_reflns_theta_full 25.00
_diffrn_reflns_theta_max 25.00
_diffrn_reflns_theta_min 2.86
_exptl_absorpt_coefficient_mu 0.646
_exptl_absorpt_correction_type none
_exptl_crystal_colour red
_exptl_crystal_density_diffrn 1.479
_exptl_crystal_density_meas ?
_exptl_crystal_density_method 'not measured'
_exptl_crystal_description blocks
_exptl_crystal_F_000 1088
_exptl_crystal_size_max 0.15
_exptl_crystal_size_mid 0.10
_exptl_crystal_size_min 0.10
_refine_diff_density_max 0.346
_refine_diff_density_min -0.334
_refine_diff_density_rms 0.057
_refine_ls_extinction_method none
_refine_ls_goodness_of_fit_ref 1.031
_refine_ls_hydrogen_treatment riding
_refine_ls_matrix_type full
_refine_ls_number_parameters 316
_refine_ls_number_reflns 4163
_refine_ls_number_restraints 0
_refine_ls_restrained_S_all 1.031
_refine_ls_R_factor_all 0.0542
_refine_ls_R_factor_gt 0.0361
_refine_ls_shift/su_max 0.001
_refine_ls_shift/su_mean 0.000
_refine_ls_structure_factor_coef Fsqd
_refine_ls_weighting_details 'calc w=1/[\s^2^(Fo^2^)+(0.0330P)^2^+0.9156P] where P=(Fo^2^+2Fc^2^)/3'
_refine_ls_weighting_scheme calc
_refine_ls_wR_factor_gt 0.0774
_refine_ls_wR_factor_ref 0.0824
_reflns_number_gt 3274
_reflns_number_total 4163
_reflns_threshold_expression >2sigma(I)
_cod_data_source_file b005130fsup1.cif
_cod_data_source_block compound_4
_cod_depositor_comments
;
The following automatic conversions were performed:

'_exptl_crystal_density_meas' value 'none' was changed to '?' - the
value is perceived as not measured.

Automatic conversion script
Id: cif_fix_values 3008 2015-01-20 13:52:24Z robertas 
;
_cod_original_sg_symbol_H-M 'P2(1)/n (No.14)'
_cod_database_code 7111043

loop_
_symmetry_equiv_pos_as_xyz
'x, y, z'
'-x+1/2, y+1/2, -z+1/2'
'-x, -y, -z'
'x-1/2, -y-1/2, z-1/2'

loop_
_atom_site_label
_atom_site_type_symbol
_atom_site_fract_x
_atom_site_fract_y
_atom_site_fract_z
_atom_site_U_iso_or_equiv
_atom_site_adp_type
_atom_site_occupancy
_atom_site_symmetry_multiplicity
_atom_site_calc_flag
_atom_site_refinement_flags
Cr1 Cr 0.54742(4) 0.20543(3) 0.532547(17) 0.01845(12) Uani 1 1 d .
C1A C 0.4780(3) 0.16014(19) 0.45268(13) 0.0249(6) Uani 1 1 d .
O1A O 0.4439(2) 0.13027(14) 0.40107(8) 0.0373(5) Uani 1 1 d .
C1B C 0.7263(3) 0.13759(18) 0.52301(11) 0.0213(6) Uani 1 1 d .
O1B O 0.83673(19) 0.08902(13) 0.51481(8) 0.0265(4) Uani 1 1 d .
C1C C 0.6228(3) 0.31606(19) 0.49370(11) 0.0234(6) Uani 1 1 d .
O1C O 0.6710(2) 0.38131(14) 0.46471(8) 0.0340(5) Uani 1 1 d .
P1 P 0.55946(7) 0.11364(5) 0.63068(3) 0.02134(16) Uani 1 1 d .
C2 C 0.5398(3) 0.24964(18) 0.63319(10) 0.0181(5) Uani 1 1 d .
C3 C 0.3890(3) 0.28416(18) 0.59979(11) 0.0186(5) Uani 1 1 d .
C4 C 0.3153(3) 0.38063(18) 0.59878(11) 0.0223(6) Uani 1 1 d .
H4 H 0.3691 0.4362 0.6203 0.027 Uiso 1 1 calc R
C5 C 0.1670(3) 0.3935(2) 0.56685(12) 0.0271(6) Uani 1 1 d .
H5 H 0.1168 0.4576 0.5678 0.033 Uiso 1 1 calc R
C6 C 0.0869(3) 0.3128(2) 0.53236(12) 0.0290(6) Uani 1 1 d .
H6 H -0.0152 0.3240 0.5097 0.035 Uiso 1 1 calc R
C7 C 0.1538(3) 0.2199(2) 0.53120(11) 0.0254(6) Uani 1 1 d .
H7 H 0.1007 0.1673 0.5065 0.030 Uiso 1 1 calc R
C8 C 0.3044(3) 0.20138(18) 0.56724(11) 0.0207(6) Uani 1 1 d .
C9 C 0.3841(3) 0.10689(18) 0.57857(11) 0.0218(6) Uani 1 1 d .
H9 H 0.3449 0.0454 0.5593 0.026 Uiso 1 1 calc R
P2 P 0.66714(7) 0.31782(5) 0.68937(3) 0.01840(16) Uani 1 1 d .
C10 C 0.5640(3) 0.34815(18) 0.75573(11) 0.0192(5) Uani 1 1 d .
C11 C 0.4109(3) 0.31159(18) 0.75744(12) 0.0242(6) Uani 1 1 d .
H11 H 0.3600 0.2726 0.7232 0.029 Uiso 1 1 calc R
C12 C 0.3336(3) 0.3322(2) 0.80912(12) 0.0292(6) Uani 1 1 d .
H12 H 0.2287 0.3088 0.8098 0.035 Uiso 1 1 calc R
C13 C 0.4086(3) 0.38691(19) 0.85979(12) 0.0299(6) Uani 1 1 d .
H13 H 0.3558 0.3999 0.8955 0.036 Uiso 1 1 calc R
C14 C 0.5599(3) 0.42255(19) 0.85857(12) 0.0292(6) Uani 1 1 d .
H14 H 0.6114 0.4594 0.8937 0.035 Uiso 1 1 calc R
C15 C 0.6372(3) 0.40501(18) 0.80662(12) 0.0248(6) Uani 1 1 d .
H15 H 0.7401 0.4316 0.8055 0.030 Uiso 1 1 calc R
C16 C 0.8344(3) 0.23879(17) 0.71597(11) 0.0191(5) Uani 1 1 d .
C17 C 0.8664(3) 0.20568(18) 0.77854(11) 0.0214(6) Uani 1 1 d .
H17 H 0.7999 0.2253 0.8088 0.026 Uiso 1 1 calc R
C18 C 0.9965(3) 0.14370(19) 0.79623(12) 0.0262(6) Uani 1 1 d .
H18 H 1.0197 0.1214 0.8388 0.031 Uiso 1 1 calc R
C19 C 1.0917(3) 0.11461(19) 0.75208(13) 0.0282(6) Uani 1 1 d .
H19 H 1.1786 0.0707 0.7642 0.034 Uiso 1 1 calc R
C20 C 1.0621(3) 0.14880(19) 0.69003(12) 0.0270(6) Uani 1 1 d .
H20 H 1.1291 0.1290 0.6600 0.032 Uiso 1 1 calc R
C21 C 0.9349(3) 0.21165(18) 0.67210(12) 0.0229(6) Uani 1 1 d .
H21 H 0.9156 0.2365 0.6299 0.027 Uiso 1 1 calc R
C22 C 0.7528(3) 0.43239(18) 0.66160(11) 0.0194(5) Uani 1 1 d .
C23 C 0.8875(3) 0.47166(19) 0.69753(12) 0.0259(6) Uani 1 1 d .
H23 H 0.9337 0.4374 0.7347 0.031 Uiso 1 1 calc R
C24 C 0.9537(3) 0.56046(19) 0.67898(12) 0.0280(6) Uani 1 1 d .
H24 H 1.0444 0.5878 0.7039 0.034 Uiso 1 1 calc R
C25 C 0.8886(3) 0.60985(19) 0.62433(12) 0.0275(6) Uani 1 1 d .
H25 H 0.9351 0.6707 0.6118 0.033 Uiso 1 1 calc R
C26 C 0.7560(3) 0.57085(19) 0.58788(12) 0.0260(6) Uani 1 1 d .
H26 H 0.7117 0.6047 0.5503 0.031 Uiso 1 1 calc R
C27 C 0.6879(3) 0.48210(18) 0.60643(11) 0.0220(6) Uani 1 1 d .
H27 H 0.5969 0.4552 0.5815 0.026 Uiso 1 1 calc R

loop_
_atom_site_aniso_label
_atom_site_aniso_U_11
_atom_site_aniso_U_22
_atom_site_aniso_U_33
_atom_site_aniso_U_23
_atom_site_aniso_U_13
_atom_site_aniso_U_12
Cr1 0.0193(2) 0.0195(2) 0.0163(2) -0.00130(16) 0.00132(16) -0.00177(16)
C1A 0.0234(14) 0.0199(14) 0.0309(16) 0.0023(12) 0.0014(12) -0.0017(11)
O1A 0.0489(12) 0.0395(12) 0.0198(11) -0.0078(9) -0.0092(9) 0.0005(9)
C1B 0.0257(14) 0.0222(14) 0.0151(13) 0.0015(11) -0.0006(11) -0.0074(11)
O1B 0.0235(9) 0.0296(10) 0.0269(10) -0.0003(8) 0.0057(8) 0.0033(8)
C1C 0.0246(13) 0.0267(15) 0.0179(13) -0.0062(11) -0.0003(11) 0.0017(11)
O1C 0.0452(11) 0.0276(11) 0.0297(11) 0.0039(9) 0.0065(9) -0.0091(9)
P1 0.0256(4) 0.0182(3) 0.0200(4) 0.0002(3) 0.0023(3) -0.0016(3)
C2 0.0204(13) 0.0190(13) 0.0152(12) -0.0003(10) 0.0039(10) -0.0011(10)
C3 0.0179(12) 0.0220(13) 0.0164(13) 0.0005(10) 0.0041(10) -0.0016(10)
C4 0.0247(14) 0.0216(14) 0.0210(14) 0.0000(11) 0.0047(11) -0.0013(11)
C5 0.0252(14) 0.0293(15) 0.0284(15) 0.0063(12) 0.0092(12) 0.0065(12)
C6 0.0187(13) 0.0451(18) 0.0229(14) 0.0063(13) 0.0023(11) -0.0010(12)
C7 0.0206(13) 0.0353(16) 0.0207(14) 0.0000(12) 0.0042(11) -0.0080(12)
C8 0.0194(13) 0.0252(14) 0.0183(13) -0.0005(11) 0.0053(11) -0.0052(11)
C9 0.0235(13) 0.0215(14) 0.0212(14) -0.0023(11) 0.0050(11) -0.0073(10)
P2 0.0199(3) 0.0185(3) 0.0165(3) -0.0009(3) 0.0015(3) -0.0014(3)
C10 0.0224(13) 0.0176(13) 0.0174(13) -0.0001(10) 0.0018(10) 0.0036(10)
C11 0.0275(14) 0.0241(14) 0.0211(14) -0.0025(11) 0.0034(11) -0.0006(11)
C12 0.0298(14) 0.0302(15) 0.0294(15) 0.0001(12) 0.0106(12) -0.0004(12)
C13 0.0435(16) 0.0278(15) 0.0210(15) -0.0003(12) 0.0142(13) 0.0084(13)
C14 0.0399(16) 0.0254(15) 0.0215(15) -0.0054(11) 0.0005(13) 0.0043(12)
C15 0.0267(14) 0.0231(14) 0.0234(15) -0.0022(11) -0.0007(12) 0.0018(11)
C16 0.0191(12) 0.0162(13) 0.0212(13) -0.0015(10) 0.0000(10) -0.0035(10)
C17 0.0218(13) 0.0223(14) 0.0203(13) -0.0017(11) 0.0034(11) -0.0035(11)
C18 0.0250(14) 0.0260(15) 0.0260(14) 0.0090(12) -0.0021(12) -0.0029(11)
C19 0.0189(13) 0.0228(14) 0.0413(17) 0.0047(12) -0.0019(12) -0.0011(11)
C20 0.0197(13) 0.0273(15) 0.0356(16) -0.0045(12) 0.0094(12) -0.0022(11)
C21 0.0230(13) 0.0237(14) 0.0218(14) 0.0001(11) 0.0019(11) -0.0041(11)
C22 0.0223(13) 0.0165(13) 0.0202(13) -0.0013(10) 0.0052(11) -0.0025(10)
C23 0.0261(14) 0.0242(15) 0.0268(14) -0.0007(12) 0.0007(12) -0.0011(11)
C24 0.0222(13) 0.0258(15) 0.0354(16) -0.0040(12) 0.0015(12) -0.0047(11)
C25 0.0298(15) 0.0202(14) 0.0347(16) -0.0016(12) 0.0116(13) -0.0046(11)
C26 0.0314(15) 0.0245(15) 0.0231(14) 0.0000(11) 0.0074(12) 0.0000(12)
C27 0.0235(13) 0.0237(14) 0.0194(13) -0.0033(11) 0.0052(11) -0.0010(11)

loop_
_atom_type_symbol
_atom_type_description
_atom_type_scat_dispersion_real
_atom_type_scat_dispersion_imag
_atom_type_scat_source
C C 0.0033 0.0016 'International Tables Vol C Tables 4.2.6.8 and 6.1.1.4'
H H 0.0000 0.0000 'International Tables Vol C Tables 4.2.6.8 and 6.1.1.4'
O O 0.0106 0.0060 'International Tables Vol C Tables 4.2.6.8 and 6.1.1.4'
P P 0.1023 0.0942 'International Tables Vol C Tables 4.2.6.8 and 6.1.1.4'
Cr Cr 0.3209 0.6236 'International Tables Vol C Tables 4.2.6.8 and 6.1.1.4'

loop_
_geom_angle_atom_site_label_1
_geom_angle_atom_site_label_2
_geom_angle_atom_site_label_3
_geom_angle
C1B Cr1 C1A 84.69(11)
C1B Cr1 C1C 89.48(11)
C1A Cr1 C1C 86.01(11)
C1B Cr1 C9 110.42(10)
C1A Cr1 C9 94.25(10)
C1C Cr1 C9 160.05(10)
C1B Cr1 C2 111.79(9)
C1A Cr1 C2 158.98(10)
C1C Cr1 C2 106.37(10)
C9 Cr1 C2 68.28(9)
C1B Cr1 C8 147.13(10)
C1A Cr1 C8 95.57(10)
C1C Cr1 C8 123.37(10)
C9 Cr1 C8 36.71(8)
C2 Cr1 C8 63.47(8)
C1B Cr1 C3 148.86(9)
C1A Cr1 C3 124.95(9)
C1C Cr1 C3 100.88(9)
C9 Cr1 C3 62.80(9)
C2 Cr1 C3 37.13(8)
C8 Cr1 C3 36.08(8)
C1B Cr1 P1 84.79(8)
C1A Cr1 P1 127.98(8)
C1C Cr1 P1 144.56(8)
C9 Cr1 P1 44.00(6)
C2 Cr1 P1 45.60(6)
C8 Cr1 P1 69.16(6)
C3 Cr1 P1 69.71(6)
O1A C1A Cr1 175.5(2)
O1B C1B Cr1 175.8(2)
O1C C1C Cr1 174.4(2)
C9 P1 C2 89.68(11)
C9 P1 Cr1 62.56(8)
C2 P1 Cr1 62.05(7)
C3 C2 P2 126.81(18)
C3 C2 P1 112.06(16)
P2 C2 P1 118.62(13)
C3 C2 Cr1 75.52(13)
P2 C2 Cr1 134.02(12)
P1 C2 Cr1 72.34(8)
C4 C3 C8 118.8(2)
C4 C3 C2 130.4(2)
C8 C3 C2 110.6(2)
C4 C3 Cr1 132.87(17)
C8 C3 Cr1 70.21(13)
C2 C3 Cr1 67.34(12)
C5 C4 C3 119.9(2)
C5 C4 H4 120.0
C3 C4 H4 120.0
C4 C5 C6 121.0(2)
C4 C5 H5 119.5
C6 C5 H5 119.5
C7 C6 C5 121.0(2)
C7 C6 H6 119.5
C5 C6 H6 119.5
C6 C7 C8 119.8(2)
C6 C7 H7 120.1
C8 C7 H7 120.1
C9 C8 C7 128.0(2)
C9 C8 C3 112.7(2)
C7 C8 C3 119.2(2)
C9 C8 Cr1 69.11(13)
C7 C8 Cr1 127.69(16)
C3 C8 Cr1 73.72(13)
C8 C9 P1 114.39(18)
C8 C9 Cr1 74.18(13)
P1 C9 Cr1 73.44(8)
C8 C9 H9 122.8
P1 C9 H9 122.8
Cr1 C9 H9 121.0
C2 P2 C16 108.14(11)
C2 P2 C10 108.95(11)
C16 P2 C10 109.36(11)
C2 P2 C22 116.47(11)
C16 P2 C22 104.40(11)
C10 P2 C22 109.29(11)
C15 C10 C11 119.3(2)
C15 C10 P2 120.79(18)
C11 C10 P2 119.91(18)
C12 C11 C10 120.0(2)
C12 C11 H11 120.0
C10 C11 H11 120.0
C13 C12 C11 120.2(2)
C13 C12 H12 119.9
C11 C12 H12 119.9
C14 C13 C12 120.1(2)
C14 C13 H13 120.0
C12 C13 H13 120.0
C13 C14 C15 120.5(2)
C13 C14 H14 119.8
C15 C14 H14 119.8
C14 C15 C10 120.0(2)
C14 C15 H15 120.0
C10 C15 H15 120.0
C17 C16 C21 119.9(2)
C17 C16 P2 121.96(18)
C21 C16 P2 118.09(18)
C18 C17 C16 119.4(2)
C18 C17 H17 120.3
C16 C17 H17 120.3
C19 C18 C17 120.1(2)
C19 C18 H18 119.9
C17 C18 H18 119.9
C18 C19 C20 120.7(2)
C18 C19 H19 119.7
C20 C19 H19 119.7
C21 C20 C19 119.7(2)
C21 C20 H20 120.1
C19 C20 H20 120.1
C20 C21 C16 120.0(2)
C20 C21 H21 120.0
C16 C21 H21 120.0
C23 C22 C27 119.6(2)
C23 C22 P2 118.06(18)
C27 C22 P2 122.35(18)
C24 C23 C22 119.8(2)
C24 C23 H23 120.1
C22 C23 H23 120.1
C23 C24 C25 120.4(2)
C23 C24 H24 119.8
C25 C24 H24 119.8
C24 C25 C26 120.2(2)
C24 C25 H25 119.9
C26 C25 H25 119.9
C25 C26 C27 119.8(2)
C25 C26 H26 120.1
C27 C26 H26 120.1
C26 C27 C22 120.2(2)
C26 C27 H27 119.9
C22 C27 H27 119.9

loop_
_geom_bond_atom_site_label_1
_geom_bond_atom_site_label_2
_geom_bond_distance
Cr1 C1B 1.806(3)
Cr1 C1A 1.826(3)
Cr1 C1C 1.837(3)
Cr1 C9 2.229(2)
Cr1 C2 2.231(2)
Cr1 C8 2.295(2)
Cr1 C3 2.341(2)
Cr1 P1 2.4070(8)
C1A O1A 1.168(3)
C1B O1B 1.173(3)
C1C O1C 1.167(3)
P1 C9 1.744(2)
P1 C2 1.805(2)
C2 C3 1.460(3)
C2 P2 1.755(2)
C3 C4 1.419(3)
C3 C8 1.436(3)
C4 C5 1.367(3)
C4 H4 0.9500
C5 C6 1.418(3)
C5 H5 0.9500
C6 C7 1.354(4)
C6 H6 0.9500
C7 C8 1.429(3)
C7 H7 0.9500
C8 C9 1.426(3)
C9 H9 0.9500
P2 C16 1.799(2)
P2 C10 1.808(2)
P2 C22 1.813(2)
C10 C15 1.396(3)
C10 C11 1.399(3)
C11 C12 1.384(3)
C11 H11 0.9500
C12 C13 1.383(4)
C12 H12 0.9500
C13 C14 1.379(4)
C13 H13 0.9500
C14 C15 1.382(4)
C14 H14 0.9500
C15 H15 0.9500
C16 C17 1.395(3)
C16 C21 1.398(3)
C17 C18 1.391(3)
C17 H17 0.9500
C18 C19 1.378(4)
C18 H18 0.9500
C19 C20 1.388(4)
C19 H19 0.9500
C20 C21 1.380(3)
C20 H20 0.9500
C21 H21 0.9500
C22 C23 1.395(3)
C22 C27 1.395(3)
C23 C24 1.382(3)
C23 H23 0.9500
C24 C25 1.385(4)
C24 H24 0.9500
C25 C26 1.385(3)
C25 H25 0.9500
C26 C27 1.389(3)
C26 H26 0.9500
C27 H27 0.9500

loop_
_geom_torsion_atom_site_label_1
_geom_torsion_atom_site_label_2
_geom_torsion_atom_site_label_3
_geom_torsion_atom_site_label_4
_geom_torsion
C1B Cr1 C1A O1A -21(3)
C1C Cr1 C1A O1A 69(3)
C9 Cr1 C1A O1A -131(3)
C2 Cr1 C1A O1A -164(3)
C8 Cr1 C1A O1A -168(3)
C3 Cr1 C1A O1A 170(3)
P1 Cr1 C1A O1A -100(3)
C1A Cr1 C1B O1B -37(3)
C1C Cr1 C1B O1B -123(3)
C9 Cr1 C1B O1B 56(3)
C2 Cr1 C1B O1B 130(3)
C8 Cr1 C1B O1B 55(3)
C3 Cr1 C1B O1B 126(3)
P1 Cr1 C1B O1B 92(3)
C1B Cr1 C1C O1C 60(2)
C1A Cr1 C1C O1C -24(2)
C9 Cr1 C1C O1C -116(2)
C2 Cr1 C1C O1C 173(2)
C8 Cr1 C1C O1C -118(2)
C3 Cr1 C1C O1C -149(2)
P1 Cr1 C1C O1C 141(2)
C1B Cr1 P1 C9 -126.78(12)
C1A Cr1 P1 C9 -47.68(14)
C1C Cr1 P1 C9 151.49(16)
C2 Cr1 P1 C9 105.56(12)
C8 Cr1 P1 C9 32.79(11)
C3 Cr1 P1 C9 71.42(11)
C1B Cr1 P1 C2 127.65(11)
C1A Cr1 P1 C2 -153.24(13)
C1C Cr1 P1 C2 45.93(16)
C9 Cr1 P1 C2 -105.56(12)
C8 Cr1 P1 C2 -72.77(10)
C3 Cr1 P1 C2 -34.15(10)
C9 P1 C2 C3 6.91(18)
Cr1 P1 C2 C3 65.67(15)
C9 P1 C2 P2 170.17(15)
Cr1 P1 C2 P2 -131.08(15)
C9 P1 C2 Cr1 -58.75(9)
C1B Cr1 C2 C3 -177.41(14)
C1A Cr1 C2 C3 -37.7(3)
C1C Cr1 C2 C3 86.44(14)
C9 Cr1 C2 C3 -73.21(14)
C8 Cr1 C2 C3 -33.17(13)
P1 Cr1 C2 C3 -119.29(15)
C1B Cr1 C2 P2 54.9(2)
C1A Cr1 C2 P2 -165.4(2)
C1C Cr1 C2 P2 -41.22(19)
C9 Cr1 C2 P2 159.1(2)
C8 Cr1 C2 P2 -160.8(2)
C3 Cr1 C2 P2 -127.7(2)
P1 Cr1 C2 P2 113.04(19)
C1B Cr1 C2 P1 -58.11(11)
C1A Cr1 C2 P1 81.6(3)
C1C Cr1 C2 P1 -154.27(9)
C9 Cr1 C2 P1 46.08(8)
C8 Cr1 C2 P1 86.12(9)
C3 Cr1 C2 P1 119.29(15)
P2 C2 C3 C4 6.9(4)
P1 C2 C3 C4 168.5(2)
Cr1 C2 C3 C4 -127.8(3)
P2 C2 C3 C8 -168.62(17)
P1 C2 C3 C8 -7.0(2)
Cr1 C2 C3 C8 56.69(17)
P2 C2 C3 Cr1 134.7(2)
P1 C2 C3 Cr1 -63.73(12)
C1B Cr1 C3 C4 129.5(2)
C1A Cr1 C3 C4 -70.7(2)
C1C Cr1 C3 C4 22.0(2)
C9 Cr1 C3 C4 -145.8(2)
C2 Cr1 C3 C4 124.8(3)
C8 Cr1 C3 C4 -111.4(3)
P1 Cr1 C3 C4 166.4(2)
C1B Cr1 C3 C8 -119.1(2)
C1A Cr1 C3 C8 40.69(18)
C1C Cr1 C3 C8 133.42(14)
C9 Cr1 C3 C8 -34.39(13)
C2 Cr1 C3 C8 -123.8(2)
P1 Cr1 C3 C8 -82.14(13)
C1B Cr1 C3 C2 4.7(2)
C1A Cr1 C3 C2 164.46(14)
C1C Cr1 C3 C2 -102.80(14)
C9 Cr1 C3 C2 89.39(14)
C8 Cr1 C3 C2 123.8(2)
P1 Cr1 C3 C2 41.63(12)
C8 C3 C4 C5 -0.4(3)
C2 C3 C4 C5 -175.7(2)
Cr1 C3 C4 C5 88.6(3)
C3 C4 C5 C6 -2.5(4)
C4 C5 C6 C7 1.4(4)
C5 C6 C7 C8 2.6(4)
C6 C7 C8 C9 171.3(2)
C6 C7 C8 C3 -5.4(3)
C6 C7 C8 Cr1 -96.9(3)
C4 C3 C8 C9 -172.8(2)
C2 C3 C8 C9 3.3(3)
Cr1 C3 C8 C9 58.33(17)
C4 C3 C8 C7 4.3(3)
C2 C3 C8 C7 -179.5(2)
Cr1 C3 C8 C7 -124.5(2)
C4 C3 C8 Cr1 128.8(2)
C2 C3 C8 Cr1 -55.05(16)
C1B Cr1 C8 C9 0.8(2)
C1A Cr1 C8 C9 89.64(15)
C1C Cr1 C8 C9 178.52(14)
C2 Cr1 C8 C9 -88.71(15)
C3 Cr1 C8 C9 -122.8(2)
P1 Cr1 C8 C9 -39.00(12)
C1B Cr1 C8 C7 -121.8(2)
C1A Cr1 C8 C7 -32.9(2)
C1C Cr1 C8 C7 55.9(3)
C9 Cr1 C8 C7 -122.6(3)
C2 Cr1 C8 C7 148.7(2)
C3 Cr1 C8 C7 114.6(3)
P1 Cr1 C8 C7 -161.6(2)
C1B Cr1 C8 C3 123.64(19)
C1A Cr1 C8 C3 -147.53(15)
C1C Cr1 C8 C3 -58.65(17)
C9 Cr1 C8 C3 122.8(2)
C2 Cr1 C8 C3 34.11(13)
P1 Cr1 C8 C3 83.82(13)
C7 C8 C9 P1 -174.8(2)
C3 C8 C9 P1 2.0(3)
Cr1 C8 C9 P1 63.02(13)
C7 C8 C9 Cr1 122.2(2)
C3 C8 C9 Cr1 -60.98(18)
C2 P1 C9 C8 -5.12(19)
Cr1 P1 C9 C8 -63.45(16)
C2 P1 C9 Cr1 58.32(9)
C1B Cr1 C9 C8 -179.53(14)
C1A Cr1 C9 C8 -93.62(15)
C1C Cr1 C9 C8 -3.6(3)
C2 Cr1 C9 C8 74.33(14)
C3 Cr1 C9 C8 33.80(13)
P1 Cr1 C9 C8 122.14(16)
C1B Cr1 C9 P1 58.33(11)
C1A Cr1 C9 P1 144.24(10)
C1C Cr1 C9 P1 -125.8(3)
C2 Cr1 C9 P1 -47.81(8)
C8 Cr1 C9 P1 -122.14(16)
C3 Cr1 C9 P1 -88.34(10)
C3 C2 P2 C16 179.2(2)
P1 C2 P2 C16 18.73(17)
Cr1 C2 P2 C16 -73.95(18)
C3 C2 P2 C10 60.5(2)
P1 C2 P2 C10 -100.04(15)
Cr1 C2 P2 C10 167.28(15)
C3 C2 P2 C22 -63.7(2)
P1 C2 P2 C22 135.83(13)
Cr1 C2 P2 C22 43.1(2)
C2 P2 C10 C15 -178.15(19)
C16 P2 C10 C15 63.8(2)
C22 P2 C10 C15 -49.9(2)
C2 P2 C10 C11 4.0(2)
C16 P2 C10 C11 -114.0(2)
C22 P2 C10 C11 132.31(19)
C15 C10 C11 C12 0.2(4)
P2 C10 C11 C12 178.08(19)
C10 C11 C12 C13 -1.5(4)
C11 C12 C13 C14 1.1(4)
C12 C13 C14 C15 0.7(4)
C13 C14 C15 C10 -2.0(4)
C11 C10 C15 C14 1.5(4)
P2 C10 C15 C14 -176.30(19)
C2 P2 C16 C17 -115.8(2)
C10 P2 C16 C17 2.7(2)
C22 P2 C16 C17 119.5(2)
C2 P2 C16 C21 65.0(2)
C10 P2 C16 C21 -176.48(18)
C22 P2 C16 C21 -59.6(2)
C21 C16 C17 C18 -1.6(3)
P2 C16 C17 C18 179.27(17)
C16 C17 C18 C19 -0.6(4)
C17 C18 C19 C20 1.8(4)
C18 C19 C20 C21 -0.7(4)
C19 C20 C21 C16 -1.5(4)
C17 C16 C21 C20 2.6(3)
P2 C16 C21 C20 -178.19(18)
C2 P2 C22 C23 -160.94(18)
C16 P2 C22 C23 -41.8(2)
C10 P2 C22 C23 75.1(2)
C2 P2 C22 C27 19.6(2)
C16 P2 C22 C27 138.7(2)
C10 P2 C22 C27 -104.4(2)
C27 C22 C23 C24 1.4(4)
P2 C22 C23 C24 -178.11(19)
C22 C23 C24 C25 -1.1(4)
C23 C24 C25 C26 0.3(4)
C24 C25 C26 C27 0.2(4)
C25 C26 C27 C22 0.0(4)
C23 C22 C27 C26 -0.8(4)
P2 C22 C27 C26 178.61(18)
